data_1511503
loop_
_publ_author_name
'Huppertz, H.'
'Heymann, G.'

_publ_section_title
;
 Multianvil high-pressure/high-temperature preparation, crystal structure,
 and properties of the new oxoborate beta-Zn B4 O7
;
_journal_name_full 'Solid State Sciences'
_journal_page_first 281
_journal_page_last 289
_journal_paper_doi 10.1016/S1293-2558(02)00057-2
_journal_volume 5
_journal_year 2003
_chemical_formula_sum 'B4 O7 Zn'
_chemical_name_systematic 'Zn (B4 O7)'
_space_group_IT_number 63
_symmetry_space_group_name_Hall '-C 2c 2'
_symmetry_space_group_name_H-M 'C m c m'
_cell_angle_alpha 90
_cell_angle_beta 90
_cell_angle_gamma 90
_cell_formula_units_Z 4
_cell_length_a 10.85
_cell_length_b 6.489
_cell_length_c 5.173
_cell_volume 364.208
_citation_journal_id_ASTM SSSCFJ
_cod_data_source_file boron4-x_132.cif
_cod_data_source_block B4O7Zn1
_cod_original_cell_volume 364.2084
_cod_original_formula_sum 'B4 O7 Zn1'
_cod_database_code 1511503

loop_
_symmetry_equiv_pos_as_xyz
x,y,z
-x,-y,z+1/2
x,-y,-z
-x,y,-z+1/2
-x,-y,-z
x,y,-z-1/2
-x,y,z
x,-y,z-1/2
x+1/2,y+1/2,z
-x+1/2,-y+1/2,z+1/2
x+1/2,-y+1/2,-z
-x+1/2,y+1/2,-z+1/2
-x+1/2,-y+1/2,-z
x+1/2,y+1/2,-z-1/2
-x+1/2,y+1/2,z
x+1/2,-y+1/2,z-1/2

loop_
_atom_site_label
_atom_site_type_symbol
_atom_site_fract_x
_atom_site_fract_y
_atom_site_fract_z
_atom_site_occupancy
_atom_site_U_iso_or_equiv
O1 O-2 0 -0.0774 0.25 1 0.0
B2 B+3 0.1174 0.1922 0.75 1 0.0
O2 O-2 -0.22 -0.0235 0.25 1 0.0
B1 B+3 0.2026 0.5 0 1 0.0
Zn1 Zn+2 0 0.23399 0.25 1 0.0
O3 O-2 0.12769 0.3167 -0.0215 1 0.0
